data_1511869
loop_
_publ_author_name
'Alla, Santhosh Kumar'
'Kumar, Rapolu Kiran'
'Sadhu, Pradeep'
'Punniyamurthy, Tharmalingam'

_publ_section_title
;
 Iodobenzene catalyzed C-H amination of N-substituted amidines using
 m-chloroperbenzoic acid.
;
_journal_issue 6
_journal_name_full 'Organic letters'
_journal_page_first 1334
_journal_page_last 1337
_journal_paper_doi 10.1021/ol400274f
_journal_volume 15
_journal_year 2013
_chemical_formula_moiety 'C15 H13 Cl N2 O2 S'
_chemical_formula_sum 'C15 H13 Cl N2 O2 S'
_chemical_formula_weight 320.78
_chemical_name_systematic
; 
 ? 
;
_space_group_IT_number 14
_symmetry_cell_setting monoclinic
_symmetry_space_group_name_Hall '-P 2ybc'
_symmetry_space_group_name_H-M 'P 1 21/c 1'
_atom_sites_solution_hydrogens geom
_atom_sites_solution_primary direct
_atom_sites_solution_secondary difmap
_audit_creation_method SHELXL-97
_cell_angle_alpha 90.00
_cell_angle_beta 102.019(2)
_cell_angle_gamma 90.00
_cell_formula_units_Z 4
_cell_length_a 14.7051(5)
_cell_length_b 12.7004(4)
_cell_length_c 7.9795(2)
_cell_measurement_temperature 296(2)
_cell_volume 1457.59(8)
_computing_cell_refinement 'Bruker SMART'
_computing_data_collection 'Bruker SMART'
_computing_data_reduction 'Bruker SAINT'
_computing_molecular_graphics 'Bruker SHELXTL'
_computing_publication_material 'Bruker SHELXTL'
_computing_structure_refinement 'SHELXL-97 (Sheldrick, 1997)'
_computing_structure_solution 'SHELXS-97 (Sheldrick, 1990)'
_diffrn_ambient_temperature 296(2)
_diffrn_measured_fraction_theta_full 0.977
_diffrn_measured_fraction_theta_max 0.977
_diffrn_measurement_device_type 'CCD area detector'
_diffrn_measurement_method 'phi and omega scans'
_diffrn_radiation_monochromator graphite
_diffrn_radiation_source 'fine-focus sealed tube'
_diffrn_radiation_type MoK\a
_diffrn_radiation_wavelength 0.71073
_diffrn_reflns_av_R_equivalents 0.0819
_diffrn_reflns_av_sigmaI/netI 0.0350
_diffrn_reflns_limit_h_max 16
_diffrn_reflns_limit_h_min -16
_diffrn_reflns_limit_k_max 14
_diffrn_reflns_limit_k_min -13
_diffrn_reflns_limit_l_max 9
_diffrn_reflns_limit_l_min -9
_diffrn_reflns_number 15897
_diffrn_reflns_theta_full 24.99
_diffrn_reflns_theta_max 24.99
_diffrn_reflns_theta_min 1.42
_exptl_absorpt_coefficient_mu 0.410
_exptl_absorpt_correction_type none
_exptl_crystal_density_diffrn 1.462
_exptl_crystal_density_method 'not measured'
_exptl_crystal_description block
_exptl_crystal_F_000 664
_exptl_crystal_size_max 0.30
_exptl_crystal_size_mid 0.18
_exptl_crystal_size_min 0.12
_refine_diff_density_max 0.248
_refine_diff_density_min -0.459
_refine_diff_density_rms 0.094
_refine_ls_extinction_method none
_refine_ls_goodness_of_fit_ref 0.891
_refine_ls_hydrogen_treatment mixed
_refine_ls_matrix_type full
_refine_ls_number_parameters 192
_refine_ls_number_reflns 2420
_refine_ls_number_restraints 0
_refine_ls_restrained_S_all 0.891
_refine_ls_R_factor_all 0.0450
_refine_ls_R_factor_gt 0.0397
_refine_ls_shift/su_max 0.001
_refine_ls_shift/su_mean 0.000
_refine_ls_structure_factor_coef Fsqd
_refine_ls_weighting_details 'calc w=1/[\s^2^(Fo^2^)+(0.1000P)^2^+0.3045P] where P=(Fo^2^+2Fc^2^)/3'
_refine_ls_weighting_scheme calc
_refine_ls_wR_factor_gt 0.1152
_refine_ls_wR_factor_ref 0.1204
_reflns_number_gt 2130
_reflns_number_total 2420
_reflns_threshold_expression >2sigma(I)
_cod_data_source_file ol400274f_si_001.cif
_cod_data_source_block 2i
_cod_depositor_comments
;
The following automatic conversions were performed:

'_symmetry_cell_setting' value 'Monoclinic' changed to 'monoclinic'
according to /home/saulius/struct/CIF-dictionaries/cif_core.dic
dictionary named 'cif_core.dic' version 2.4.2 from 2011-04-26.

Automatic conversion script
Id: cif_fix_values 1891 2012-01-12 08:04:46Z andrius 
;
_cod_original_sg_symbol_H-M 'P2(1)/c  '
_cod_database_code 1511869

loop_
_symmetry_equiv_pos_as_xyz
'x, y, z'
'-x, y+1/2, -z+1/2'
'-x, -y, -z'
'x, -y-1/2, z-1/2'

loop_
_atom_site_label
_atom_site_type_symbol
_atom_site_fract_x
_atom_site_fract_y
_atom_site_fract_z
_atom_site_U_iso_or_equiv
_atom_site_adp_type
_atom_site_occupancy
_atom_site_symmetry_multiplicity
_atom_site_calc_flag
_atom_site_refinement_flags
S1 S 0.30344(4) 0.91410(4) 1.07522(5) 0.0369(2) Uani 1 1 d .
Cl1 Cl 0.14840(4) 1.23279(5) 0.55872(7) 0.0567(2) Uani 1 1 d .
C6 C 0.25311(14) 1.08789(14) 0.7564(2) 0.0348(5) Uani 1 1 d .
H6 H 0.2138 1.0958 0.8330 0.042 Uiso 1 1 calc R
C5 C 0.24160(15) 1.14536(15) 0.6061(2) 0.0377(5) Uani 1 1 d .
C7 C 0.32625(13) 1.01855(14) 0.7854(2) 0.0325(4) Uani 1 1 d .
C3 C 0.37466(16) 1.06767(17) 0.5237(3) 0.0431(5) Uani 1 1 d .
H3 H 0.4149 1.0615 0.4486 0.052 Uiso 1 1 calc R
C4 C 0.30092(15) 1.13634(16) 0.4908(2) 0.0427(5) Uani 1 1 d .
H4 H 0.2904 1.1769 0.3915 0.051 Uiso 1 1 calc R
C2 C 0.38756(14) 1.00734(14) 0.6730(2) 0.0348(4) Uani 1 1 d .
N1 N 0.36039(11) 0.94656(13) 0.91932(19) 0.0345(4) Uani 1 1 d .
N2 N 0.45501(12) 0.93215(13) 0.7329(2) 0.0410(4) Uani 1 1 d .
C1 C 0.43793(14) 0.89642(15) 0.8759(2) 0.0369(5) Uani 1 1 d .
C8 C 0.49384(16) 0.81242(18) 0.9798(3) 0.0504(6) Uani 1 1 d .
H8A H 0.5472 0.7965 0.9326 0.076 Uiso 1 1 calc R
H8B H 0.4565 0.7503 0.9781 0.076 Uiso 1 1 calc R
H8C H 0.5138 0.8363 1.0958 0.076 Uiso 1 1 calc R
O1 O 0.25357(11) 1.00614(11) 1.10209(17) 0.0482(4) Uani 1 1 d .
O2 O 0.37057(11) 0.86907(12) 1.21005(17) 0.0498(4) Uani 1 1 d .
C9 C 0.22453(13) 0.81707(14) 0.9816(2) 0.0344(5) Uani 1 1 d .
C14 C 0.13926(15) 0.84512(17) 0.8821(3) 0.0452(5) Uani 1 1 d .
H14 H 0.1233 0.9157 0.8651 0.054 Uiso 1 1 calc R
C10 C 0.24855(15) 0.71132(16) 1.0068(3) 0.0421(5) Uani 1 1 d .
H10 H 0.3060 0.6922 1.0728 0.051 Uiso 1 1 calc R
C12 C 0.10037(15) 0.66156(17) 0.8335(3) 0.0448(5) Uani 1 1 d .
C13 C 0.07837(16) 0.76789(18) 0.8088(3) 0.0496(6) Uani 1 1 d .
H13 H 0.0213 0.7870 0.7412 0.059 Uiso 1 1 calc R
C11 C 0.18649(15) 0.63580(17) 0.9330(3) 0.0454(5) Uani 1 1 d .
H11 H 0.2026 0.5652 0.9501 0.054 Uiso 1 1 calc R
C15 C 0.03371(19) 0.5770(2) 0.7548(4) 0.0670(7) Uani 1 1 d .
H15A H 0.0678 0.5183 0.7236 0.100 Uiso 1 1 calc R
H15B H -0.0072 0.6041 0.6545 0.100 Uiso 1 1 calc R
H15C H -0.0021 0.5544 0.8361 0.100 Uiso 1 1 calc R

loop_
_atom_site_aniso_label
_atom_site_aniso_U_11
_atom_site_aniso_U_22
_atom_site_aniso_U_33
_atom_site_aniso_U_23
_atom_site_aniso_U_13
_atom_site_aniso_U_12
S1 0.0473(4) 0.0368(3) 0.0276(3) 0.00124(17) 0.0098(2) 0.0003(2)
Cl1 0.0595(4) 0.0538(4) 0.0575(4) 0.0166(2) 0.0138(3) 0.0160(3)
C6 0.0409(12) 0.0329(10) 0.0331(10) -0.0016(7) 0.0130(8) -0.0026(9)
C5 0.0405(12) 0.0318(10) 0.0405(10) 0.0004(8) 0.0074(8) -0.0026(9)
C7 0.0373(11) 0.0306(9) 0.0299(9) -0.0020(7) 0.0076(7) -0.0062(8)
C3 0.0500(14) 0.0450(12) 0.0395(11) -0.0014(9) 0.0210(9) -0.0095(11)
C4 0.0530(14) 0.0406(12) 0.0368(10) 0.0055(8) 0.0146(9) -0.0061(10)
C2 0.0349(11) 0.0330(10) 0.0385(10) -0.0058(7) 0.0120(8) -0.0067(9)
N1 0.0370(10) 0.0339(9) 0.0330(8) 0.0016(6) 0.0080(7) 0.0004(7)
N2 0.0367(10) 0.0402(10) 0.0481(9) -0.0055(7) 0.0137(7) -0.0027(8)
C1 0.0326(11) 0.0341(10) 0.0430(10) -0.0068(8) 0.0056(8) -0.0045(9)
C8 0.0455(14) 0.0454(13) 0.0569(13) -0.0002(10) 0.0029(10) 0.0054(11)
O1 0.0691(11) 0.0417(8) 0.0391(8) -0.0038(6) 0.0231(7) 0.0063(7)
O2 0.0580(10) 0.0539(9) 0.0332(7) 0.0065(6) -0.0006(6) -0.0034(8)
C9 0.0387(12) 0.0339(10) 0.0329(9) 0.0054(7) 0.0128(8) 0.0042(9)
C14 0.0434(13) 0.0393(11) 0.0530(12) 0.0095(9) 0.0103(10) 0.0053(10)
C10 0.0406(12) 0.0393(11) 0.0456(11) 0.0077(9) 0.0067(9) 0.0073(10)
C12 0.0458(14) 0.0482(12) 0.0433(11) -0.0032(9) 0.0160(9) -0.0067(10)
C13 0.0383(13) 0.0550(14) 0.0525(12) 0.0087(10) 0.0026(10) 0.0027(11)
C11 0.0489(14) 0.0342(11) 0.0548(13) 0.0021(9) 0.0148(10) 0.0031(10)
C15 0.0627(18) 0.0642(17) 0.0735(17) -0.0099(12) 0.0130(13) -0.0167(14)

loop_
_atom_type_symbol
_atom_type_description
_atom_type_scat_dispersion_real
_atom_type_scat_dispersion_imag
_atom_type_scat_source
C C 0.0033 0.0016 'International Tables Vol C Tables 4.2.6.8 and 6.1.1.4'
H H 0.0000 0.0000 'International Tables Vol C Tables 4.2.6.8 and 6.1.1.4'
N N 0.0061 0.0033 'International Tables Vol C Tables 4.2.6.8 and 6.1.1.4'
O O 0.0106 0.0060 'International Tables Vol C Tables 4.2.6.8 and 6.1.1.4'
S S 0.1246 0.1234 'International Tables Vol C Tables 4.2.6.8 and 6.1.1.4'
Cl Cl 0.1484 0.1585 'International Tables Vol C Tables 4.2.6.8 and 6.1.1.4'

loop_
_geom_angle_atom_site_label_1
_geom_angle_atom_site_label_2
_geom_angle_atom_site_label_3
_geom_angle
O1 S1 O2 121.11(9)
O1 S1 N1 105.14(8)
O2 S1 N1 106.46(9)
O1 S1 C9 109.08(9)
O2 S1 C9 109.54(9)
N1 S1 C9 104.11(8)
C7 C6 C5 115.76(17)
C6 C5 C4 123.14(19)
C6 C5 Cl1 118.21(15)
C4 C5 Cl1 118.65(15)
C6 C7 C2 122.85(16)
C6 C7 N1 133.12(16)
C2 C7 N1 104.03(16)
C4 C3 C2 118.28(18)
C3 C4 C5 120.11(18)
N2 C2 C7 110.94(16)
N2 C2 C3 129.20(18)
C7 C2 C3 119.86(19)
C1 N1 C7 106.47(14)
C1 N1 S1 128.37(13)
C7 N1 S1 124.13(13)
C1 N2 C2 106.72(16)
N2 C1 N1 111.82(18)
N2 C1 C8 123.63(18)
N1 C1 C8 124.55(17)
C14 C9 C10 120.23(19)
C14 C9 S1 120.31(15)
C10 C9 S1 119.46(15)
C9 C14 C13 119.5(2)
C11 C10 C9 119.2(2)
C11 C12 C13 117.9(2)
C11 C12 C15 120.6(2)
C13 C12 C15 121.5(2)
C14 C13 C12 121.3(2)
C10 C11 C12 121.9(2)

loop_
_geom_bond_atom_site_label_1
_geom_bond_atom_site_label_2
_geom_bond_distance
S1 O1 1.4197(14)
S1 O2 1.4201(15)
S1 N1 1.6890(15)
S1 C9 1.750(2)
Cl1 C5 1.743(2)
C6 C7 1.372(3)
C6 C5 1.384(3)
C5 C4 1.399(3)
C7 C2 1.405(2)
C7 N1 1.417(2)
C3 C4 1.374(3)
C3 C2 1.396(3)
C2 N2 1.388(3)
N1 C1 1.411(2)
N2 C1 1.300(2)
C1 C8 1.489(3)
C9 C14 1.384(3)
C9 C10 1.393(3)
C14 C13 1.374(3)
C10 C11 1.369(3)
C12 C11 1.386(3)
C12 C13 1.393(3)
C12 C15 1.501(3)
